data_9004946
loop_
_publ_author_name
'Lenaz, D.'
'Princivalle, F.'

_publ_section_title
;
 The crystal chemistry of detrital chromian spinel from the
 southeastern Alps and Outer Dinarides: The discrimination of
 supplies from areas of similar tectonic setting?
 Sample: IB_PICO1
;
_journal_name_full 'The Canadian Mineralogist'
_journal_page_first 1305
_journal_page_last 1314
_journal_paper_doi 10.2113/gscanmin.43.4.1305
_journal_volume 43
_journal_year 2005
_chemical_formula_sum 'Al1.791 Cr0.18 Fe0.238 Mg0.775 Mn0.002 Ni0.008 O4 Si0.001 Ti0.002 Zn0.003'
_chemical_name_mineral Spinel
_space_group_IT_number 227
_symmetry_space_group_name_Hall '-F 4vw 2vw 3'
_symmetry_space_group_name_H-M 'F d -3 m :2'
_cell_angle_alpha 90
_cell_angle_beta 90
_cell_angle_gamma 90
_cell_length_a 8.1256
_cell_length_b 8.1256
_cell_length_c 8.1256
_cell_formula_units_Z 8
_cell_volume 536.496
_database_code_amcsd 0006044
_exptl_crystal_density_diffrn 3.831
_cod_original_sg_symbol_H-M 'F d -3 m'
_cod_original_formula_sum 'Al1.791 Fe.238 Mg.775 Mn.002 Si.001 Zn.003 Cr.18 Ni.008 Ti.002 O4'
_cod_database_code 9004946

loop_
_space_group_symop_operation_xyz
x,y,z
x,1/2+y,1/2+z
1/2+x,y,1/2+z
1/2+x,1/2+y,z
3/4+z,1/2-x,1/4+y
3/4+z,-x,3/4+y
1/4+z,1/2-x,3/4+y
1/4+z,-x,1/4+y
3/4-y,1/2+z,1/4-x
3/4-y,+z,3/4-x
1/4-y,1/2+z,3/4-x
1/4-y,+z,1/4-x
3/4+x,1/2-y,1/4+z
3/4+x,-y,3/4+z
1/4+x,1/2-y,3/4+z
1/4+x,-y,1/4+z
3/4-z,1/2+x,1/4-y
3/4-z,+x,3/4-y
1/4-z,1/2+x,3/4-y
1/4-z,+x,1/4-y
3/4+y,1/2-z,1/4+x
3/4+y,-z,3/4+x
1/4+y,1/2-z,3/4+x
1/4+y,-z,1/4+x
3/4-x,1/2+y,1/4-z
3/4-x,+y,3/4-z
1/4-x,1/2+y,3/4-z
1/4-x,+y,1/4-z
1/2+x,3/4-z,1/4-y
1/2+x,1/4-z,3/4-y
+x,3/4-z,3/4-y
+x,1/4-z,1/4-y
1/2-z,3/4+y,1/4+x
1/2-z,1/4+y,3/4+x
-z,3/4+y,3/4+x
-z,1/4+y,1/4+x
1/2+y,3/4-x,1/4-z
1/2+y,1/4-x,3/4-z
+y,3/4-x,3/4-z
+y,1/4-x,1/4-z
1/2-x,3/4+z,1/4+y
1/2-x,1/4+z,3/4+y
-x,3/4+z,3/4+y
-x,1/4+z,1/4+y
1/2+z,3/4-y,1/4-x
1/2+z,1/4-y,3/4-x
+z,3/4-y,3/4-x
+z,1/4-y,1/4-x
1/2-y,3/4+x,1/4+z
1/2-y,1/4+x,3/4+z
-y,3/4+x,3/4+z
-y,1/4+x,1/4+z
x,1/2+z,1/2+y
x,+z,+y
1/2+x,1/2+z,+y
1/2+x,+z,1/2+y
-z,1/2-y,1/2-x
-z,-y,-x
1/2-z,1/2-y,-x
1/2-z,-y,1/2-x
y,1/2+x,1/2+z
y,+x,+z
1/2+y,1/2+x,+z
1/2+y,+x,1/2+z
-x,1/2-z,1/2-y
-x,-z,-y
1/2-x,1/2-z,-y
1/2-x,-z,1/2-y
z,1/2+y,1/2+x
z,+y,+x
1/2+z,1/2+y,+x
1/2+z,+y,1/2+x
-y,1/2-x,1/2-z
-y,-x,-z
1/2-y,1/2-x,-z
1/2-y,-x,1/2-z
3/4+z,1/4+x,1/2-y
3/4+z,3/4+x,-y
1/4+z,1/4+x,-y
1/4+z,3/4+x,1/2-y
3/4-y,1/4-z,1/2+x
3/4-y,3/4-z,+x
1/4-y,1/4-z,+x
1/4-y,3/4-z,1/2+x
3/4+x,1/4+y,1/2-z
3/4+x,3/4+y,-z
1/4+x,1/4+y,-z
1/4+x,3/4+y,1/2-z
3/4-z,1/4-x,1/2+y
3/4-z,3/4-x,+y
1/4-z,1/4-x,+y
1/4-z,3/4-x,1/2+y
3/4+y,1/4+z,1/2-x
3/4+y,3/4+z,-x
1/4+y,1/4+z,-x
1/4+y,3/4+z,1/2-x
3/4-x,1/4-y,1/2+z
3/4-x,3/4-y,+z
1/4-x,1/4-y,+z
1/4-x,3/4-y,1/2+z
-z,3/4+x,3/4+y
-z,1/4+x,1/4+y
1/2-z,3/4+x,1/4+y
1/2-z,1/4+x,3/4+y
y,3/4-z,3/4-x
y,1/4-z,1/4-x
1/2+y,3/4-z,1/4-x
1/2+y,1/4-z,3/4-x
-x,3/4+y,3/4+z
-x,1/4+y,1/4+z
1/2-x,3/4+y,1/4+z
1/2-x,1/4+y,3/4+z
z,3/4-x,3/4-y
z,1/4-x,1/4-y
1/2+z,3/4-x,1/4-y
1/2+z,1/4-x,3/4-y
-y,3/4+z,3/4+x
-y,1/4+z,1/4+x
1/2-y,3/4+z,1/4+x
1/2-y,1/4+z,3/4+x
x,3/4-y,3/4-z
x,1/4-y,1/4-z
1/2+x,3/4-y,1/4-z
1/2+x,1/4-y,3/4-z
1/4-x,1/2+z,3/4-y
1/4-x,+z,1/4-y
3/4-x,1/2+z,1/4-y
3/4-x,+z,3/4-y
1/4+z,1/2-y,3/4+x
1/4+z,-y,1/4+x
3/4+z,1/2-y,1/4+x
3/4+z,-y,3/4+x
1/4-y,1/2+x,3/4-z
1/4-y,+x,1/4-z
3/4-y,1/2+x,1/4-z
3/4-y,+x,3/4-z
1/4+x,1/2-z,3/4+y
1/4+x,-z,1/4+y
3/4+x,1/2-z,1/4+y
3/4+x,-z,3/4+y
1/4-z,1/2+y,3/4-x
1/4-z,+y,1/4-x
3/4-z,1/2+y,1/4-x
3/4-z,+y,3/4-x
1/4+y,1/2-x,3/4+z
1/4+y,-x,1/4+z
3/4+y,1/2-x,1/4+z
3/4+y,-x,3/4+z
3/4-x,3/4-z,y
3/4-x,1/4-z,1/2+y
1/4-x,3/4-z,1/2+y
1/4-x,1/4-z,y
3/4+z,3/4+y,-x
3/4+z,1/4+y,1/2-x
1/4+z,3/4+y,1/2-x
1/4+z,1/4+y,-x
3/4-y,3/4-x,z
3/4-y,1/4-x,1/2+z
1/4-y,3/4-x,1/2+z
1/4-y,1/4-x,z
3/4+x,3/4+z,-y
3/4+x,1/4+z,1/2-y
1/4+x,3/4+z,1/2-y
1/4+x,1/4+z,-y
3/4-z,3/4-y,x
3/4-z,1/4-y,1/2+x
1/4-z,3/4-y,1/2+x
1/4-z,1/4-y,x
3/4+y,3/4+x,-z
3/4+y,1/4+x,1/2-z
1/4+y,3/4+x,1/2-z
1/4+y,1/4+x,-z
-z,-x,-y
-z,1/2-x,1/2-y
1/2-z,-x,1/2-y
1/2-z,1/2-x,-y
y,z,x
y,1/2+z,1/2+x
1/2+y,z,1/2+x
1/2+y,1/2+z,x
-x,-y,-z
-x,1/2-y,1/2-z
1/2-x,-y,1/2-z
1/2-x,1/2-y,-z
z,x,y
z,1/2+x,1/2+y
1/2+z,x,1/2+y
1/2+z,1/2+x,y
-y,-z,-x
-y,1/2-z,1/2-x
1/2-y,-z,1/2-x
1/2-y,1/2-z,-x

loop_
_atom_site_label
_atom_site_fract_x
_atom_site_fract_y
_atom_site_fract_z
_atom_site_occupancy
_atom_site_U_iso_or_equiv
AlT 0.12500 0.12500 0.12500 0.10300 0.00470
Fe2+T 0.12500 0.12500 0.12500 0.21300 0.00470
Fe3+T 0.12500 0.12500 0.12500 0.01700 0.00470
MgT 0.12500 0.12500 0.12500 0.66100 0.00470
MnT 0.12500 0.12500 0.12500 0.00200 0.00470
SiT 0.12500 0.12500 0.12500 0.00100 0.00470
ZnT 0.12500 0.12500 0.12500 0.00300 0.00470
AlM 0.50000 0.50000 0.50000 0.84400 0.00660
Fe3+M 0.50000 0.50000 0.50000 0.00400 0.00660
MgM 0.50000 0.50000 0.50000 0.05700 0.00660
CrM 0.50000 0.50000 0.50000 0.09000 0.00660
NiM 0.50000 0.50000 0.50000 0.00400 0.00660
TiM 0.50000 0.50000 0.50000 0.00100 0.00660
O 0.26374 0.26374 0.26374 1.00000 0.00700

loop_
_cod_related_entry_id
_cod_related_entry_database
_cod_related_entry_code
1 AMCSD 0006044
